data_7241655
loop_
_publ_author_name
'Yusuf, Tunde L.'
'Quadri, Taiwo W.'
'Tolufashe, Gideon F.'
'Olasunkanmi, Lukman O.'
'Ebenso, Eno E.'
'van Zyl, Werner E.'

_publ_section_title
;
 Synthesis and structures of divalent Co, Ni, Zn and Cd complexes of mixed
 dichalcogen and dipnictogen ligands with corrosion inhibition properties:
 experimental and computational studies
;
_journal_issue 69
_journal_name_full 'RSC Advances'
_journal_page_first 41967
_journal_page_last 41982
_journal_paper_doi 10.1039/D0RA07770D
_journal_volume 10
_journal_year 2020
_chemical_formula_moiety 'C32 H36 Co N2 O4 P2 S4'
_chemical_formula_sum 'C32 H36 Co N2 O4 P2 S4'
_chemical_formula_weight 761.74
_space_group_crystal_system monoclinic
_space_group_IT_number 15
_space_group_name_Hall '-C 2yc'
_space_group_name_H-M_alt 'C 1 2/c 1'
_atom_sites_solution_hydrogens geom
_atom_sites_solution_primary direct
_audit_creation_date 2020-06-09
_audit_creation_method
;
Olex2 1.2
(compiled 2018.05.29 svn.r3508 for OlexSys, GUI svn.r5506)
;
_audit_update_record
;
2020-09-04 deposited with the CCDC.	2020-11-09 downloaded from the CCDC.
;
_cell_angle_alpha 90
_cell_angle_beta 113.0040(10)
_cell_angle_gamma 90
_cell_formula_units_Z 4
_cell_length_a 22.9770(4)
_cell_length_b 10.7463(2)
_cell_length_c 15.6178(3)
_cell_measurement_reflns_used 9857
_cell_measurement_temperature 100
_cell_measurement_theta_max 28.50
_cell_measurement_theta_min 2.34
_cell_volume 3549.65(12)
_computing_molecular_graphics 'Olex2 (Dolomanov et al., 2009)'
_computing_publication_material 'Olex2 (Dolomanov et al., 2009)'
_computing_structure_refinement 'ShelXL (Sheldrick, 2015)'
_computing_structure_solution 'ShelXS (Sheldrick, 2008)'
_diffrn_ambient_temperature 100
_diffrn_detector 'CCD area detector'
_diffrn_detector_area_resol_mean 5.6
_diffrn_detector_type 'Bruker SMART CCD 6000 area detector'
_diffrn_measured_fraction_theta_full 0.999
_diffrn_measured_fraction_theta_max 0.976
_diffrn_measurement_device 'three-circle diffractometer'
_diffrn_measurement_device_type 'Bruker SMART CCD 6000 area detector'
_diffrn_measurement_method '\w scans'
_diffrn_radiation_monochromator graphite
_diffrn_radiation_probe x-ray
_diffrn_radiation_type MoK\a
_diffrn_radiation_wavelength 0.71073
_diffrn_reflns_av_R_equivalents 0.0168
_diffrn_reflns_av_unetI/netI 0.0131
_diffrn_reflns_Laue_measured_fraction_full 0.999
_diffrn_reflns_Laue_measured_fraction_max 0.976
_diffrn_reflns_limit_h_max 27
_diffrn_reflns_limit_h_min -30
_diffrn_reflns_limit_k_max 14
_diffrn_reflns_limit_k_min -14
_diffrn_reflns_limit_l_max 20
_diffrn_reflns_limit_l_min -20
_diffrn_reflns_number 23063
_diffrn_reflns_point_group_measured_fraction_full 0.999
_diffrn_reflns_point_group_measured_fraction_max 0.976
_diffrn_reflns_theta_full 25.242
_diffrn_reflns_theta_max 28.521
_diffrn_reflns_theta_min 1.926
_diffrn_source 'sealed X-ray tube'
_diffrn_source_target Mo
_diffrn_standards_number 0
_exptl_absorpt_coefficient_mu 0.847
_exptl_absorpt_correction_T_max 0.7457
_exptl_absorpt_correction_T_min 0.6733
_exptl_absorpt_correction_type multi-scan
_exptl_absorpt_process_details
'SADABS-2008/1 (Bruker,2008) was used for absorption correction. wR2(int) was 0.0413 before and 0.0293 after correction. The Ratio of minimum to maximum transmission is 0.9029. The \l/2 correction factor is 0.0015.'
_exptl_crystal_colour brown
_exptl_crystal_colour_primary brown
_exptl_crystal_density_diffrn 1.425
_exptl_crystal_description block
_exptl_crystal_F_000 1580
_exptl_crystal_size_max 0.41
_exptl_crystal_size_mid 0.32
_exptl_crystal_size_min 0.23
_refine_diff_density_max 0.507
_refine_diff_density_min -0.226
_refine_diff_density_rms 0.050
_refine_ls_extinction_method none
_refine_ls_goodness_of_fit_ref 1.050
_refine_ls_hydrogen_treatment constr
_refine_ls_matrix_type full
_refine_ls_number_parameters 207
_refine_ls_number_reflns 4403
_refine_ls_number_restraints 0
_refine_ls_restrained_S_all 1.050
_refine_ls_R_factor_all 0.0247
_refine_ls_R_factor_gt 0.0226
_refine_ls_shift/su_max 0.001
_refine_ls_shift/su_mean 0.000
_refine_ls_structure_factor_coef Fsqd
_refine_ls_weighting_details 'w=1/[\s^2^(Fo^2^)+(0.0345P)^2^+2.7032P] where P=(Fo^2^+2Fc^2^)/3'
_refine_ls_weighting_scheme calc
_refine_ls_wR_factor_gt 0.0614
_refine_ls_wR_factor_ref 0.0629
_reflns_Friedel_coverage 0.000
_reflns_number_gt 4122
_reflns_number_total 4403
_reflns_threshold_expression 'I > 2\s(I)'
_cod_data_source_file d0ra07770d2.cif
_cod_data_source_block 1a
_cod_database_code 7241655
_shelx_shelxl_version_number 2018/3
_shelx_space_group_comment
;
The symmetry employed for this shelxl refinement is uniquely defined
by the following loop, which should always be used as a source of
symmetry information in preference to the above space-group names.
They are only intended as comments.
;
_shelx_estimated_absorpt_t_max 0.829
_shelx_estimated_absorpt_t_min 0.723
_olex2_refinement_description
;
1. Fixed Uiso
 At 1.2 times of:
  All C(H) groups
 At 1.5 times of:
  All C(H,H,H) groups
2.a Ternary CH refined with riding coordinates:
 C(H)
2.b Aromatic/amide H refined with riding coordinates:
 C4AA(H4AA), C5AA(H5AA), C7AA(H7AA), C9AA(H9AA), C1AA(H1AA), C1BA(H1BA),
 C3BA(H3BA), C1(H1)
2.c Idealised Me refined as rotating group:
 C2BA(H2Ba,H2Bb,H2Bc), C2(H2a,H2b,H2c), C3(H3a,H3b,H3c)
;
_olex2_submission_special_instructions 'No special instructions were received'

loop_
_space_group_symop_operation_xyz
'x, y, z'
'-x, y, -z+1/2'
'x+1/2, y+1/2, z'
'-x+1/2, y+1/2, -z+1/2'
'-x, -y, -z'
'x, -y, z-1/2'
'-x+1/2, -y+1/2, -z'
'x+1/2, -y+1/2, z-1/2'

loop_
_atom_site_label
_atom_site_type_symbol
_atom_site_fract_x
_atom_site_fract_y
_atom_site_fract_z
_atom_site_U_iso_or_equiv
_atom_site_adp_type
_atom_site_occupancy
_atom_site_site_symmetry_order
_atom_site_calc_flag
_atom_site_refinement_flags_posn
_atom_site_refinement_flags_adp
_atom_site_refinement_flags_occupancy
_atom_site_disorder_assembly
_atom_site_disorder_group
Co1 Co 0.000000 0.20703(2) 0.250000 0.01399(6) Uani 1 2 d S T P . .
S1 S 0.06262(2) 0.36226(3) 0.20144(2) 0.01670(7) Uani 1 1 d . . . . .
P1 P 0.12138(2) 0.36019(3) 0.33548(2) 0.01515(7) Uani 1 1 d . . . . .
S2 S -0.09312(2) 0.23013(3) 0.09851(2) 0.01841(7) Uani 1 1 d . . . . .
O1 O 0.19349(4) 0.34249(8) 0.34787(6) 0.02044(18) Uani 1 1 d . . . . .
N1 N 0.02897(5) 0.04997(9) 0.19062(7) 0.01681(19) Uani 1 1 d . . . . .
O2AA O 0.15116(5) 0.85827(8) 0.51230(7) 0.0322(2) Uani 1 1 d . . . . .
C3AA C 0.12872(5) 0.51103(11) 0.38773(8) 0.0168(2) Uani 1 1 d . . . . .
C4AA C 0.16366(6) 0.72484(11) 0.39503(9) 0.0228(2) Uani 1 1 d . . . . .
H4AA H 0.182455 0.789383 0.372970 0.027 Uiso 1 1 calc R . . . .
C5AA C 0.15579(6) 0.60686(11) 0.35590(9) 0.0212(2) Uani 1 1 d . . . . .
H5AA H 0.169128 0.591263 0.306487 0.025 Uiso 1 1 calc R . . . .
C6AA C 0.01495(5) -0.06276(10) 0.21732(8) 0.0174(2) Uani 1 1 d . . . . .
C C 0.21145(6) 0.23571(12) 0.30599(9) 0.0253(3) Uani 1 1 d . . . . .
H H 0.173834 0.180927 0.275211 0.030 Uiso 1 1 calc R . . . .
C7AA C 0.10732(6) 0.53567(11) 0.45810(9) 0.0218(2) Uani 1 1 d . . . . .
H7AA H 0.087742 0.471607 0.479316 0.026 Uiso 1 1 calc R . . . .
C8AA C 0.02832(6) -0.17668(11) 0.18423(9) 0.0214(2) Uani 1 1 d . . . . .
C9AA C 0.05590(6) 0.05179(11) 0.12929(9) 0.0220(2) Uani 1 1 d . . . . .
H9AA H 0.066013 0.129942 0.110183 0.026 Uiso 1 1 calc R . . . .
C0BA C 0.14367(6) 0.74727(11) 0.46696(9) 0.0232(2) Uani 1 1 d . . . . .
C1AA C 0.01327(6) -0.29094(11) 0.21814(9) 0.0248(3) Uani 1 1 d . . . . .
H1AA H 0.022027 -0.367866 0.195639 0.030 Uiso 1 1 calc R . . . .
C1BA C 0.11450(7) 0.65324(12) 0.49719(9) 0.0258(3) Uani 1 1 d . . . . .
H1BA H 0.099490 0.669819 0.544750 0.031 Uiso 1 1 calc R . . . .
C2BA C 0.18489(7) 0.95305(12) 0.48636(11) 0.0331(3) Uani 1 1 d . . . . .
H2BA H 0.160122 0.979634 0.422342 0.050 Uiso 1 1 calc GR . . . .
H2BB H 0.225702 0.920093 0.490610 0.050 Uiso 1 1 calc GR . . . .
H2BC H 0.191963 1.024346 0.528364 0.050 Uiso 1 1 calc GR . . . .
C3BA C 0.07005(7) -0.05703(12) 0.09153(10) 0.0273(3) Uani 1 1 d . . . . .
H3BA H 0.088962 -0.051792 0.047351 0.033 Uiso 1 1 calc R . . . .
C1 C 0.05646(6) -0.17068(12) 0.11868(9) 0.0265(3) Uani 1 1 d . . . . .
H1 H 0.065908 -0.244861 0.093594 0.032 Uiso 1 1 calc R . . . .
C2 C 0.23423(8) 0.28499(18) 0.23429(12) 0.0449(4) Uani 1 1 d . . . . .
H2A H 0.202121 0.340397 0.191476 0.067 Uiso 1 1 calc GR . . . .
H2B H 0.241738 0.215378 0.199369 0.067 Uiso 1 1 calc GR . . . .
H2C H 0.273671 0.331291 0.265359 0.067 Uiso 1 1 calc GR . . . .
C3 C 0.26177(7) 0.16502(14) 0.38348(11) 0.0354(3) Uani 1 1 d . . . . .
H3A H 0.299229 0.217762 0.411864 0.053 Uiso 1 1 calc GR . . . .
H3B H 0.273192 0.089770 0.358158 0.053 Uiso 1 1 calc GR . . . .
H3C H 0.245503 0.141707 0.430650 0.053 Uiso 1 1 calc GR . . . .

loop_
_atom_site_aniso_label
_atom_site_aniso_U_11
_atom_site_aniso_U_22
_atom_site_aniso_U_33
_atom_site_aniso_U_23
_atom_site_aniso_U_13
_atom_site_aniso_U_12
Co1 0.01603(11) 0.01095(10) 0.01632(11) 0.000 0.00777(8) 0.000
S1 0.01946(14) 0.01566(13) 0.01648(13) -0.00043(9) 0.00863(11) -0.00114(10)
P1 0.01515(14) 0.01419(13) 0.01766(14) -0.00107(10) 0.00808(11) -0.00064(10)
S2 0.01942(14) 0.01623(13) 0.01859(14) -0.00295(10) 0.00637(11) 0.00106(10)
O1 0.0166(4) 0.0207(4) 0.0258(4) -0.0057(3) 0.0102(3) -0.0005(3)
N1 0.0185(5) 0.0134(4) 0.0181(5) -0.0007(3) 0.0066(4) 0.0005(3)
O2AA 0.0451(6) 0.0182(5) 0.0367(5) -0.0090(4) 0.0196(5) -0.0025(4)
C3AA 0.0169(5) 0.0159(5) 0.0181(5) -0.0018(4) 0.0075(4) -0.0004(4)
C4AA 0.0244(6) 0.0175(5) 0.0284(6) -0.0013(5) 0.0125(5) -0.0036(4)
C5AA 0.0234(6) 0.0202(6) 0.0238(6) -0.0028(5) 0.0132(5) -0.0029(4)
C6AA 0.0153(5) 0.0139(5) 0.0201(5) -0.0006(4) 0.0035(4) 0.0008(4)
C 0.0184(6) 0.0267(6) 0.0309(7) -0.0098(5) 0.0097(5) 0.0034(5)
C7AA 0.0288(6) 0.0186(5) 0.0228(6) -0.0004(4) 0.0151(5) -0.0012(5)
C8AA 0.0200(6) 0.0156(5) 0.0245(6) -0.0028(4) 0.0041(5) 0.0021(4)
C9AA 0.0261(6) 0.0188(5) 0.0233(6) -0.0020(4) 0.0120(5) 0.0002(4)
C0BA 0.0267(6) 0.0169(5) 0.0247(6) -0.0038(5) 0.0085(5) 0.0010(5)
C1AA 0.0240(6) 0.0127(5) 0.0307(7) -0.0031(4) 0.0032(5) 0.0015(4)
C1BA 0.0372(7) 0.0220(6) 0.0242(6) -0.0038(5) 0.0183(6) 0.0006(5)
C2BA 0.0332(7) 0.0170(6) 0.0448(8) -0.0052(5) 0.0104(6) -0.0016(5)
C3BA 0.0323(7) 0.0256(6) 0.0287(7) -0.0054(5) 0.0171(6) 0.0020(5)
C1 0.0291(7) 0.0205(6) 0.0302(7) -0.0074(5) 0.0118(5) 0.0039(5)
C2 0.0426(9) 0.0660(12) 0.0343(8) 0.0025(7) 0.0239(7) 0.0183(8)
C3 0.0316(7) 0.0283(7) 0.0422(8) 0.0002(6) 0.0098(6) 0.0076(6)

loop_
_atom_type_symbol
_atom_type_description
_atom_type_scat_dispersion_real
_atom_type_scat_dispersion_imag
_atom_type_scat_source
C C 0.0033 0.0016 'International Tables Vol C Tables 4.2.6.8 and 6.1.1.4'
H H 0.0000 0.0000 'International Tables Vol C Tables 4.2.6.8 and 6.1.1.4'
Co Co 0.3494 0.9721 'International Tables Vol C Tables 4.2.6.8 and 6.1.1.4'
N N 0.0061 0.0033 'International Tables Vol C Tables 4.2.6.8 and 6.1.1.4'
O O 0.0106 0.0060 'International Tables Vol C Tables 4.2.6.8 and 6.1.1.4'
P P 0.1023 0.0942 'International Tables Vol C Tables 4.2.6.8 and 6.1.1.4'
S S 0.1246 0.1234 'International Tables Vol C Tables 4.2.6.8 and 6.1.1.4'

loop_
_geom_angle_atom_site_label_1
_geom_angle_atom_site_label_2
_geom_angle_atom_site_label_3
_geom_angle
_geom_angle_site_symmetry_1
_geom_angle_site_symmetry_3
_geom_angle_publ_flag
S1 Co1 S1 96.542(14) . 2 ?
S2 Co1 S1 80.819(10) 2 . ?
S2 Co1 S1 91.588(10) . . ?
S2 Co1 S1 80.818(10) . 2 ?
S2 Co1 S1 91.587(10) 2 2 ?
S2 Co1 S2 168.631(16) 2 . ?
N1 Co1 S1 94.63(3) . . ?
N1 Co1 S1 164.35(3) . 2 ?
N1 Co1 S1 164.36(3) 2 . ?
N1 Co1 S1 94.63(3) 2 2 ?
N1 Co1 S2 87.97(3) . . ?
N1 Co1 S2 100.99(3) 2 . ?
N1 Co1 S2 100.99(3) . 2 ?
N1 Co1 S2 87.97(3) 2 2 ?
N1 Co1 N1 76.73(5) 2 . ?
P1 S1 Co1 84.738(12) . . ?
S2 P1 S1 109.071(18) 2 . ?
O1 P1 S1 111.78(4) . . ?
O1 P1 S2 112.66(4) . 2 ?
O1 P1 C3AA 98.24(5) . . ?
C3AA P1 S1 111.81(4) . . ?
C3AA P1 S2 113.01(4) . 2 ?
P1 S2 Co1 84.926(13) 2 . ?
C O1 P1 119.98(7) . . ?
C6AA N1 Co1 114.59(7) . . ?
C9AA N1 Co1 127.50(8) . . ?
C9AA N1 C6AA 117.84(10) . . ?
C0BA O2AA C2BA 116.62(11) . . ?
C5AA C3AA P1 118.83(9) . . ?
C5AA C3AA C7AA 119.07(11) . . ?
C7AA C3AA P1 122.09(9) . . ?
C5AA C4AA C0BA 119.11(11) . . ?
C4AA C5AA C3AA 121.21(11) . . ?
N1 C6AA C6AA 117.02(6) . 2 ?
N1 C6AA C8AA 123.36(11) . . ?
C8AA C6AA C6AA 119.63(7) . 2 ?
O1 C C2 107.36(12) . . ?
O1 C C3 107.36(11) . . ?
C2 C C3 113.13(12) . . ?
C1BA C7AA C3AA 120.20(11) . . ?
C6AA C8AA C1AA 119.38(11) . . ?
C6AA C8AA C1 117.03(11) . . ?
C1 C8AA C1AA 123.59(11) . . ?
N1 C9AA C3BA 122.70(11) . . ?
O2AA C0BA C4AA 123.83(12) . . ?
O2AA C0BA C1BA 116.00(11) . . ?
C4AA C0BA C1BA 120.17(11) . . ?
C1AA C1AA C8AA 120.97(7) 2 . ?
C7AA C1BA C0BA 120.17(11) . . ?
C1 C3BA C9AA 119.68(12) . . ?
C3BA C1 C8AA 119.39(11) . . ?

loop_
_geom_bond_atom_site_label_1
_geom_bond_atom_site_label_2
_geom_bond_distance
_geom_bond_site_symmetry_2
_geom_bond_publ_flag
Co1 S1 2.5063(3) 2 ?
Co1 S1 2.5063(3) . ?
Co1 S2 2.5062(3) . ?
Co1 S2 2.5061(3) 2 ?
Co1 N1 2.1526(9) 2 ?
Co1 N1 2.1526(9) . ?
S1 P1 1.9992(4) . ?
P1 S2 1.9902(4) 2 ?
P1 O1 1.6027(9) . ?
P1 C3AA 1.7928(12) . ?
O1 C 1.4580(14) . ?
N1 C6AA 1.3602(14) . ?
N1 C9AA 1.3284(15) . ?
O2AA C0BA 1.3633(15) . ?
O2AA C2BA 1.4310(17) . ?
C3AA C5AA 1.3914(16) . ?
C3AA C7AA 1.3937(16) . ?
C4AA C5AA 1.3882(17) . ?
C4AA C0BA 1.3908(18) . ?
C6AA C6AA 1.436(2) 2 ?
C6AA C8AA 1.4087(16) . ?
C C2 1.506(2) . ?
C C3 1.5115(19) . ?
C7AA C1BA 1.3848(17) . ?
C8AA C1AA 1.4321(17) . ?
C8AA C1 1.4098(19) . ?
C9AA C3BA 1.4037(17) . ?
C0BA C1BA 1.3931(19) . ?
C1AA C1AA 1.355(3) 2 ?
C3BA C1 1.3683(19) . ?
